data_7156672
loop_
_publ_author_name
'Tasker, Nikhil R.'
'Rastelli, Ettore J.'
'Blanco, Isabella K.'
'Burnett, James C.'
'Sharlow, Elizabeth R.'
'Lazo, John S.'
'Wipf, Peter'

_publ_section_title
;
 In-flow photooxygenation of aminothienopyridinones generates
 iminopyridinedione PTP4A3 phosphatase inhibitors.
;
_journal_issue 9
_journal_name_full 'Organic &amp; biomolecular chemistry'
_journal_page_first 2448
_journal_page_last 2466
_journal_paper_doi 10.1039/c9ob00025a
_journal_volume 17
_journal_year 2019
_chemical_formula_sum 'C13 H7 N O3 S'
_chemical_formula_weight 257.26
_chemical_name_common 2-phenylthieno[3,2-c]pyridine-4,6,7(5H)-trione
_chemical_name_systematic 'Compound 3'
_space_group_crystal_system triclinic
_space_group_IT_number 2
_space_group_name_Hall '-P 1'
_space_group_name_H-M_alt 'P -1'
_symmetry_space_group_name_Hall '-P 1'
_symmetry_space_group_name_H-M 'P -1'
_atom_sites_solution_hydrogens mixed
_audit_creation_method SHELXL-2016/6
_audit_update_record
;
2018-11-21 deposited with the CCDC.
2019-02-06 downloaded from the CCDC.
;
_cell_angle_alpha 69.319(6)
_cell_angle_beta 82.283(6)
_cell_angle_gamma 83.399(5)
_cell_formula_units_Z 2
_cell_length_a 5.4276(4)
_cell_length_b 9.6873(7)
_cell_length_c 10.8442(8)
_cell_measurement_reflns_used 1048
_cell_measurement_temperature 230(2)
_cell_measurement_theta_max 67.72
_cell_measurement_theta_min 4.38
_cell_volume 527.20(7)
_computing_structure_refinement 'SHELXL-2016/6 (Sheldrick, 2016)'
_computing_structure_solution 'SHELXT 2014/5 (Sheldrick, 2014)'
_diffrn_ambient_temperature 230(2)
_diffrn_measured_fraction_theta_full 0.974
_diffrn_measured_fraction_theta_max 0.972
_diffrn_radiation_type CuK\a
_diffrn_radiation_wavelength 1.54178
_diffrn_reflns_av_R_equivalents 0.0508
_diffrn_reflns_av_unetI/netI 0.0438
_diffrn_reflns_Laue_measured_fraction_full 0.974
_diffrn_reflns_Laue_measured_fraction_max 0.972
_diffrn_reflns_limit_h_max 6
_diffrn_reflns_limit_h_min -6
_diffrn_reflns_limit_k_max 11
_diffrn_reflns_limit_k_min -11
_diffrn_reflns_limit_l_max 13
_diffrn_reflns_limit_l_min -13
_diffrn_reflns_number 6359
_diffrn_reflns_point_group_measured_fraction_full 0.974
_diffrn_reflns_point_group_measured_fraction_max 0.972
_diffrn_reflns_theta_full 67.679
_diffrn_reflns_theta_max 68.418
_diffrn_reflns_theta_min 4.380
_exptl_absorpt_coefficient_mu 2.742
_exptl_absorpt_correction_T_max 0.98
_exptl_absorpt_correction_T_min 0.94
_exptl_absorpt_correction_type multi-scan
_exptl_absorpt_process_details 'Bruker Sadabs'
_exptl_crystal_colour 'light brown'
_exptl_crystal_density_diffrn 1.621
_exptl_crystal_description plate
_exptl_crystal_F_000 264
_exptl_crystal_size_max .03
_exptl_crystal_size_mid .02
_exptl_crystal_size_min .005
_refine_diff_density_max 0.273
_refine_diff_density_min -0.263
_refine_diff_density_rms 0.058
_refine_ls_extinction_method none
_refine_ls_goodness_of_fit_ref 1.034
_refine_ls_hydrogen_treatment mixed
_refine_ls_matrix_type full
_refine_ls_number_parameters 167
_refine_ls_number_reflns 1890
_refine_ls_number_restraints 0
_refine_ls_restrained_S_all 1.034
_refine_ls_R_factor_all 0.0621
_refine_ls_R_factor_gt 0.0438
_refine_ls_shift/su_max 0.000
_refine_ls_shift/su_mean 0.000
_refine_ls_structure_factor_coef Fsqd
_refine_ls_weighting_details 'w=1/[\s^2^(Fo^2^)+(0.0680P)^2^] where P=(Fo^2^+2Fc^2^)/3'
_refine_ls_weighting_scheme calc
_refine_ls_wR_factor_gt 0.1068
_refine_ls_wR_factor_ref 0.1164
_reflns_Friedel_coverage 0.000
_reflns_number_gt 1464
_reflns_number_total 1890
_reflns_threshold_expression 'I > 2\s(I)'
_cod_data_source_file c9ob00025a3.cif
_cod_data_source_block compound_3
_cod_depositor_comments 'Adding full bibliography for 7156672.cif.'
_cod_database_code 7156672
_shelx_shelxl_version_number 2016/6
_shelx_space_group_comment
;
The symmetry employed for this shelxl refinement is uniquely defined
by the following loop, which should always be used as a source of
symmetry information in preference to the above space-group names.
They are only intended as comments.
;

loop_
_space_group_symop_operation_xyz
'x, y, z'
'-x, -y, -z'

loop_
_atom_site_label
_atom_site_type_symbol
_atom_site_fract_x
_atom_site_fract_y
_atom_site_fract_z
_atom_site_U_iso_or_equiv
_atom_site_adp_type
_atom_site_occupancy
_atom_site_site_symmetry_order
_atom_site_calc_flag
_atom_site_refinement_flags_posn
_atom_site_refinement_flags_adp
S1 S 0.77479(12) 0.58185(8) 0.17914(7) 0.0319(2) Uani 1 1 d . .
O1 O 0.9861(4) 0.8570(2) 0.2133(2) 0.0391(5) Uani 1 1 d . .
N1 N 0.4448(4) 0.8322(3) 0.4489(2) 0.0324(6) Uani 1 1 d . .
H1N H 0.378(6) 0.879(3) 0.503(3) 0.042(9) Uiso 1 1 d . .
C1 C 0.6708(5) 0.6889(3) 0.2751(3) 0.0297(6) Uani 1 1 d . .
O2 O 0.7609(4) 0.9836(2) 0.3939(2) 0.0393(5) Uani 1 1 d . .
C2 C 0.7950(5) 0.8100(3) 0.2796(3) 0.0305(6) Uani 1 1 d . .
O3 O 0.1269(3) 0.6828(2) 0.5067(2) 0.0368(5) Uani 1 1 d . .
C3 C 0.6676(5) 0.8845(3) 0.3787(3) 0.0307(6) Uani 1 1 d . .
C4 C 0.3234(5) 0.7183(3) 0.4403(3) 0.0280(6) Uani 1 1 d . .
C5 C 0.4475(5) 0.6440(3) 0.3488(3) 0.0292(6) Uani 1 1 d . .
C6 C 0.3610(5) 0.5246(3) 0.3274(3) 0.0289(6) Uani 1 1 d . .
H6A H 0.211420 0.481781 0.369429 0.035 Uiso 1 1 calc R U
C7 C 0.5190(5) 0.4766(3) 0.2381(3) 0.0289(6) Uani 1 1 d . .
C8 C 0.4910(5) 0.3534(3) 0.1925(3) 0.0292(6) Uani 1 1 d . .
C9 C 0.2854(5) 0.2694(3) 0.2433(3) 0.0334(7) Uani 1 1 d . .
H9A H 0.166661 0.291622 0.306404 0.040 Uiso 1 1 calc R U
C10 C 0.2542(5) 0.1525(3) 0.2016(3) 0.0366(7) Uani 1 1 d . .
H10A H 0.113475 0.097266 0.235077 0.044 Uiso 1 1 calc R U
C11 C 0.4313(6) 0.1182(3) 0.1108(3) 0.0383(7) Uani 1 1 d . .
H11A H 0.412714 0.038290 0.083637 0.046 Uiso 1 1 calc R U
C12 C 0.6360(6) 0.2013(3) 0.0596(3) 0.0393(7) Uani 1 1 d . .
H12A H 0.754610 0.178340 -0.003207 0.047 Uiso 1 1 calc R U
C13 C 0.6670(5) 0.3173(3) 0.1001(3) 0.0361(7) Uani 1 1 d . .
H13A H 0.807440 0.372550 0.065310 0.043 Uiso 1 1 calc R U

loop_
_atom_site_aniso_label
_atom_site_aniso_U_11
_atom_site_aniso_U_22
_atom_site_aniso_U_33
_atom_site_aniso_U_23
_atom_site_aniso_U_13
_atom_site_aniso_U_12
S1 0.0276(3) 0.0341(4) 0.0403(4) -0.0225(3) 0.0104(3) -0.0114(3)
O1 0.0340(10) 0.0404(11) 0.0486(13) -0.0247(10) 0.0131(10) -0.0156(9)
N1 0.0307(12) 0.0326(13) 0.0412(14) -0.0250(12) 0.0113(11) -0.0086(10)
C1 0.0272(13) 0.0307(14) 0.0357(16) -0.0187(13) 0.0019(12) -0.0027(11)
O2 0.0359(10) 0.0364(11) 0.0546(14) -0.0279(11) 0.0088(10) -0.0137(9)
C2 0.0266(13) 0.0322(15) 0.0357(16) -0.0167(13) 0.0030(12) -0.0050(11)
O3 0.0307(10) 0.0389(11) 0.0444(12) -0.0220(10) 0.0124(9) -0.0108(9)
C3 0.0299(13) 0.0280(14) 0.0348(16) -0.0112(13) 0.0002(13) -0.0063(11)
C4 0.0249(13) 0.0275(14) 0.0335(15) -0.0141(12) 0.0017(12) -0.0034(11)
C5 0.0263(13) 0.0282(14) 0.0348(16) -0.0131(12) 0.0003(12) -0.0049(11)
C6 0.0228(12) 0.0297(14) 0.0359(16) -0.0137(13) 0.0010(12) -0.0057(11)
C7 0.0237(12) 0.0286(14) 0.0358(16) -0.0131(13) 0.0011(12) -0.0053(11)
C8 0.0267(13) 0.0280(14) 0.0348(15) -0.0131(12) -0.0018(12) -0.0038(11)
C9 0.0290(13) 0.0336(15) 0.0421(17) -0.0216(14) 0.0073(13) -0.0054(12)
C10 0.0333(14) 0.0316(15) 0.0501(19) -0.0200(14) 0.0027(14) -0.0113(12)
C11 0.0459(17) 0.0326(15) 0.0450(18) -0.0232(15) -0.0044(15) -0.0061(13)
C12 0.0402(16) 0.0440(17) 0.0407(18) -0.0262(15) 0.0066(14) -0.0055(14)
C13 0.0316(14) 0.0374(16) 0.0437(18) -0.0215(14) 0.0081(13) -0.0101(12)

loop_
_atom_type_symbol
_atom_type_description
_atom_type_scat_dispersion_real
_atom_type_scat_dispersion_imag
_atom_type_scat_source
C C 0.0181 0.0091 'International Tables Vol C Tables 4.2.6.8 and 6.1.1.4'
H H 0.0000 0.0000 'International Tables Vol C Tables 4.2.6.8 and 6.1.1.4'
N N 0.0311 0.0180 'International Tables Vol C Tables 4.2.6.8 and 6.1.1.4'
O O 0.0492 0.0322 'International Tables Vol C Tables 4.2.6.8 and 6.1.1.4'
S S 0.3331 0.5567 'International Tables Vol C Tables 4.2.6.8 and 6.1.1.4'

loop_
_geom_angle_atom_site_label_1
_geom_angle_atom_site_label_2
_geom_angle_atom_site_label_3
_geom_angle
C1 S1 C7 91.75(13)
C4 N1 C3 126.7(2)
C4 N1 H1N 119(2)
C3 N1 H1N 114(2)
C5 C1 C2 123.6(2)
C5 C1 S1 110.98(19)
C2 C1 S1 125.4(2)
O1 C2 C1 126.0(2)
O1 C2 C3 118.8(2)
C1 C2 C3 115.2(2)
O2 C3 N1 122.0(3)
O2 C3 C2 120.6(2)
N1 C3 C2 117.4(2)
O3 C4 N1 120.6(2)
O3 C4 C5 123.1(2)
N1 C4 C5 116.2(2)
C1 C5 C6 113.4(2)
C1 C5 C4 120.9(2)
C6 C5 C4 125.7(2)
C7 C6 C5 112.6(2)
C7 C6 H6A 123.7
C5 C6 H6A 123.7
C6 C7 C8 127.9(2)
C6 C7 S1 111.26(19)
C8 C7 S1 120.8(2)
C9 C8 C13 118.8(2)
C9 C8 C7 119.5(2)
C13 C8 C7 121.8(2)
C8 C9 C10 120.6(3)
C8 C9 H9A 119.7
C10 C9 H9A 119.7
C11 C10 C9 119.6(3)
C11 C10 H10A 120.2
C9 C10 H10A 120.2
C10 C11 C12 120.2(3)
C10 C11 H11A 119.9
C12 C11 H11A 119.9
C13 C12 C11 120.4(3)
C13 C12 H12A 119.8
C11 C12 H12A 119.8
C12 C13 C8 120.4(3)
C12 C13 H13A 119.8
C8 C13 H13A 119.8

loop_
_geom_bond_atom_site_label_1
_geom_bond_atom_site_label_2
_geom_bond_distance
S1 C1 1.717(3)
S1 C7 1.733(3)
O1 C2 1.215(3)
N1 C4 1.384(3)
N1 C3 1.385(3)
N1 H1N 0.88(3)
C1 C5 1.383(4)
C1 C2 1.437(4)
O2 C3 1.204(3)
C2 C3 1.546(4)
O3 C4 1.216(3)
C4 C5 1.474(4)
C5 C6 1.398(3)
C6 C7 1.375(4)
C6 H6A 0.9400
C7 C8 1.473(3)
C8 C9 1.392(4)
C8 C13 1.398(4)
C9 C10 1.394(4)
C9 H9A 0.9400
C10 C11 1.381(4)
C10 H10A 0.9400
C11 C12 1.383(4)
C11 H11A 0.9400
C12 C13 1.377(4)
C12 H12A 0.9400
C13 H13A 0.9400
